data_4026306
loop_
_publ_author_name
'Chih-Wei Chang'
'Rong-Jie Chein'

_publ_section_title
;
 Absolute Configuration of Anti-HIV-1 Agent (-)-Concentricolide: Total
 Synthesis of (+)-(R)-Concentricolide
;
_journal_name_full 'Journal of Organic Chemistry'
_journal_page_first 4154
_journal_page_last 4157
_journal_paper_doi 10.1021/jo2004132
_journal_volume 76
_journal_year 2011
_chemical_absolute_configuration unk
_chemical_formula_moiety 'C12 H9 Br O3'
_chemical_formula_sum 'C12 H9 Br O3'
_chemical_formula_weight 281.1
_chemical_name_systematic
;
 ?
;
_space_group_IT_number 19
_symmetry_cell_setting orthorhombic
_symmetry_space_group_name_Hall 'P 2ac 2ab'
_symmetry_space_group_name_H-M 'P 21 21 21'
_atom_sites_solution_hydrogens geom
_atom_sites_solution_primary direct
_atom_sites_solution_secondary difmap
_cell_angle_alpha 90
_cell_angle_beta 90
_cell_angle_gamma 90
_cell_formula_units_Z 4
_cell_length_a 6.961
_cell_length_b 8.318
_cell_length_c 18.806
_cell_measurement_reflns_used 7620
_cell_measurement_temperature 100.00(10)
_cell_measurement_theta_max 30.0595
_cell_measurement_theta_min 2.9202
_cell_volume 1088.897
_computing_cell_refinement
;
        CrysAlisPro, Oxford Diffraction Ltd.,
        Version 1.171.34.40 (release 27-08-2010 CrysAlis171 .NET)
        (compiled Aug 27 2010,11:50:40)
;
_computing_data_collection
;
        CrysAlisPro, Oxford Diffraction Ltd.,
        Version 1.171.34.40 (release 27-08-2010 CrysAlis171 .NET)
        (compiled Aug 27 2010,11:50:40)
;
_computing_data_reduction
;
        CrysAlisPro, Oxford Diffraction Ltd.,
        Version 1.171.34.40 (release 27-08-2010 CrysAlis171 .NET)
        (compiled Aug 27 2010,11:50:40)
;
_computing_molecular_graphics 'Ortep-3 for Windows (Farrugia, 1997)'
_computing_publication_material 'WinGX publication routines (Farrugia, 1999)'
_computing_structure_refinement 'SHELXL-97 (Sheldrick, 1997)'
_computing_structure_solution 'SHELXS-97 (Sheldrick, 1997)'
_diffrn_ambient_temperature 100.00(10)
_diffrn_detector_area_resol_mean 10.4875
_diffrn_measured_fraction_theta_full 0.998
_diffrn_measured_fraction_theta_max 0.963
_diffrn_measurement_device_type 'Xcalibur, Atlas, Gemini'
_diffrn_measurement_method '\w scans'
_diffrn_orient_matrix_UB_11 -0.0979454
_diffrn_orient_matrix_UB_12 -0.0085018
_diffrn_orient_matrix_UB_13 0.0097143
_diffrn_orient_matrix_UB_21 0.0266767
_diffrn_orient_matrix_UB_22 -0.0023294
_diffrn_orient_matrix_UB_23 0.0363914
_diffrn_orient_matrix_UB_31 -0.0091001
_diffrn_orient_matrix_UB_32 0.0847847
_diffrn_orient_matrix_UB_33 0.001986
_diffrn_radiation_monochromator graphite
_diffrn_radiation_type MoK\a
_diffrn_radiation_wavelength 0.71073
_diffrn_reflns_av_R_equivalents 0.0543
_diffrn_reflns_av_unetI/netI 0.0401
_diffrn_reflns_limit_h_max 9
_diffrn_reflns_limit_h_min -9
_diffrn_reflns_limit_k_max 11
_diffrn_reflns_limit_k_min -11
_diffrn_reflns_limit_l_max 26
_diffrn_reflns_limit_l_min -26
_diffrn_reflns_number 21050
_diffrn_reflns_theta_full 25
_diffrn_reflns_theta_max 30.13
_diffrn_reflns_theta_min 3.12
_exptl_absorpt_coefficient_mu 3.762
_exptl_absorpt_correction_T_max 1
_exptl_absorpt_correction_T_min 0.78771
_exptl_absorpt_correction_type multi-scan
_exptl_absorpt_process_details
;
        CrysAlisPro, Oxford Diffraction Ltd.,
        Version 1.171.34.40 (release 27-08-2010 CrysAlis171 .NET)
        (compiled Aug 27 2010,11:50:40)
        empirical absorption correction using spherical harmonics,
 implemented in SCALE3 ABSPACK scaling algorithm.
;
_exptl_crystal_colour colourless
_exptl_crystal_density_diffrn 1.715
_exptl_crystal_description prism
_exptl_crystal_F_000 560
_exptl_crystal_size_max 0.1
_exptl_crystal_size_mid 0.18
_exptl_crystal_size_min 0.3
_refine_diff_density_max 0.529
_refine_diff_density_min -0.415
_refine_diff_density_rms 0.086
_refine_ls_abs_structure_details 'Flack H D (1983), Acta Cryst. A39, 876-881'
_refine_ls_abs_structure_Flack -0.015(11)
_refine_ls_extinction_method none
_refine_ls_goodness_of_fit_ref 1.038
_refine_ls_hydrogen_treatment refall
_refine_ls_matrix_type full
_refine_ls_number_parameters 181
_refine_ls_number_reflns 3017
_refine_ls_number_restraints 0
_refine_ls_restrained_S_all 1.038
_refine_ls_R_factor_all 0.0455
_refine_ls_R_factor_gt 0.0313
_refine_ls_shift/su_max 0.001
_refine_ls_shift/su_mean 0
_refine_ls_structure_factor_coef Fsqd
_refine_ls_weighting_details 'calc w=1/[\s^2^(Fo^2^)+(0.0245P)^2^+0.3889P] where P=(Fo^2^+2Fc^2^)/3'
_refine_ls_weighting_scheme calc
_refine_ls_wR_factor_gt 0.058
_refine_ls_wR_factor_ref 0.0625
_reflns_number_gt 2532
_reflns_number_total 3017
_reflns_threshold_expression >2sigma(I)
_cod_data_source_file jo2004132_si_002.cif
_cod_data_source_block 12913
_cod_original_cell_volume 1088.9
_cod_database_code 4026306

loop_
_symmetry_equiv_pos_as_xyz
'x, y, z'
'-x+1/2, -y, z+1/2'
'x+1/2, -y+1/2, -z'
'-x, y+1/2, -z+1/2'

loop_
_atom_site_label
_atom_site_type_symbol
_atom_site_fract_x
_atom_site_fract_y
_atom_site_fract_z
_atom_site_U_iso_or_equiv
_atom_site_adp_type
_atom_site_occupancy
_atom_site_symmetry_multiplicity
_atom_site_calc_flag
Br Br 1.00371(5) 0.12329(3) 0.261956(11) 0.01896(7) Uani 1 1 d
O1 O 0.9005(3) -0.3707(2) -0.04997(9) 0.0160(4) Uani 1 1 d
O2 O 0.9355(3) -0.40219(19) 0.06799(9) 0.0171(4) Uani 1 1 d
O3 O 0.9621(2) -0.04159(18) 0.13678(8) 0.0132(4) Uani 1 1 d
C2 C 0.9216(4) -0.3139(3) 0.01716(13) 0.0139(5) Uani 1 1 d
C4 C 0.9686(4) 0.1130(3) 0.16432(12) 0.0157(5) Uani 1 1 d
C5 C 0.9497(4) 0.2265(3) 0.11476(14) 0.0181(6) Uani 1 1 d
C6 C 0.9064(4) 0.1883(3) -0.02310(15) 0.0199(6) Uani 1 1 d
C7 C 0.8916(4) 0.0720(3) -0.07518(15) 0.0189(6) Uani 1 1 d
C8 C 0.8800(4) -0.2387(3) -0.10123(14) 0.0155(5) Uani 1 1 d
C9 C 0.9212(4) -0.1377(3) 0.01400(12) 0.0125(5) Uani 1 1 d
C10 C 0.9372(4) -0.0197(3) 0.06526(12) 0.0126(5) Uani 1 1 d
C11 C 0.9286(4) 0.1431(3) 0.04808(13) 0.0147(5) Uani 1 1 d
C12 C 0.8972(4) -0.0898(3) -0.05610(13) 0.0147(5) Uani 1 1 d
C13 C 1.0304(4) -0.2548(3) -0.15893(13) 0.0177(6) Uani 1 1 d
C14 C 1.0103(6) -0.4088(3) -0.20159(14) 0.0259(6) Uani 1 1 d
H5 H 0.953(4) 0.340(3) 0.1224(15) 0.029(8) Uiso 1 1 d
H6 H 0.902(4) 0.294(3) -0.0352(14) 0.018(7) Uiso 1 1 d
H7 H 0.878(3) 0.108(3) -0.1215(15) 0.012(6) Uiso 1 1 d
H8 H 0.758(4) -0.250(3) -0.1222(13) 0.008(6) Uiso 1 1 d
H13A H 1.010(5) -0.164(3) -0.1890(15) 0.030(8) Uiso 1 1 d
H13B H 1.151(4) -0.247(3) -0.1357(14) 0.009(7) Uiso 1 1 d
H14A H 1.016(5) -0.507(3) -0.1702(14) 0.024(7) Uiso 1 1 d
H14B H 0.887(5) -0.415(3) -0.2208(19) 0.023(8) Uiso 1 1 d
H14C H 1.111(5) -0.415(4) -0.2386(18) 0.032(9) Uiso 1 1 d

loop_
_atom_site_aniso_label
_atom_site_aniso_U_11
_atom_site_aniso_U_22
_atom_site_aniso_U_33
_atom_site_aniso_U_23
_atom_site_aniso_U_13
_atom_site_aniso_U_12
Br 0.02599(13) 0.01657(11) 0.01433(11) -0.00467(10) -0.00163(15) 0.00013(14)
O1 0.0245(10) 0.0118(8) 0.0116(9) -0.0007(8) -0.0011(7) -0.0002(9)
O2 0.0254(10) 0.0117(9) 0.0143(9) 0.0020(7) 0.0018(7) 0.0013(7)
O3 0.0204(11) 0.0079(8) 0.0113(8) -0.0014(6) -0.0003(7) 0.0000(7)
C2 0.0138(12) 0.0136(11) 0.0144(13) -0.0015(10) 0.0017(10) -0.0010(10)
C4 0.0207(14) 0.0138(11) 0.0125(11) -0.0046(9) -0.0008(10) -0.0015(12)
C5 0.0237(16) 0.0104(11) 0.0201(13) -0.0032(10) -0.0001(10) -0.0013(10)
C6 0.0293(16) 0.0107(12) 0.0197(14) 0.0047(11) 0.0022(12) 0.0028(11)
C7 0.0244(15) 0.0173(13) 0.0149(14) 0.0049(10) -0.0014(11) 0.0014(11)
C8 0.0188(15) 0.0154(12) 0.0124(13) 0.0001(10) -0.0031(11) 0.0014(10)
C9 0.0140(11) 0.0102(11) 0.0133(12) -0.0001(10) 0.0002(9) 0.0002(10)
C10 0.0134(12) 0.0140(11) 0.0104(11) 0.0042(9) -0.0010(9) -0.0013(9)
C11 0.0157(12) 0.0121(12) 0.0163(12) 0.0029(10) 0.0008(10) 0.0001(10)
C12 0.0148(13) 0.0156(12) 0.0138(13) 0.0000(10) 0.0006(10) 0.0009(10)
C13 0.0204(17) 0.0193(13) 0.0133(11) 0.0009(9) 0.0004(11) 0.0012(12)
C14 0.0261(16) 0.0318(15) 0.0198(14) -0.0117(11) 0.0026(16) 0.0000(17)

loop_
_atom_type_symbol
_atom_type_description
_atom_type_scat_dispersion_real
_atom_type_scat_dispersion_imag
_atom_type_scat_source
Br Br -0.2901 2.4595 'International Tables Vol C Tables 4.2.6.8 and 6.1.1.4'
O O 0.0106 0.006 'International Tables Vol C Tables 4.2.6.8 and 6.1.1.4'
C C 0.0033 0.0016 'International Tables Vol C Tables 4.2.6.8 and 6.1.1.4'
H H 0 0 'International Tables Vol C Tables 4.2.6.8 and 6.1.1.4'

loop_
_geom_angle_atom_site_label_1
_geom_angle_atom_site_label_2
_geom_angle_atom_site_label_3
_geom_angle
C2 O1 C8 111.18(18)
C10 O3 C4 104.34(17)
O2 C2 O1 122.2(2)
O2 C2 C9 129.7(2)
O1 C2 C9 108.1(2)
C5 C4 O3 113.1(2)
C5 C4 Br 132.26(18)
O3 C4 Br 114.64(15)
C4 C5 C11 106.1(2)
C4 C5 H5 126.3(18)
C11 C5 H5 127.6(18)
C7 C6 C11 119.9(2)
C7 C6 H6 119.9(17)
C11 C6 H6 120.2(17)
C6 C7 C12 119.5(2)
C6 C7 H7 116.7(16)
C12 C7 H7 123.8(16)
O1 C8 C12 103.7(2)
O1 C8 C13 109.7(2)
C12 C8 C13 115.0(2)
O1 C8 H8 106.7(15)
C12 C8 H8 113.0(15)
C13 C8 H8 108.4(15)
C10 C9 C12 118.0(2)
C10 C9 C2 133.0(2)
C12 C9 C2 109.0(2)
O3 C10 C9 127.0(2)
O3 C10 C11 111.3(2)
C9 C10 C11 121.7(2)
C10 C11 C6 119.2(2)
C10 C11 C5 105.2(2)
C6 C11 C5 135.6(2)
C9 C12 C7 121.7(2)
C9 C12 C8 108.0(2)
C7 C12 C8 130.3(2)
C8 C13 C14 113.0(2)
C8 C13 H13A 104.6(19)
C14 C13 H13A 110.0(16)
C8 C13 H13B 106.1(16)
C14 C13 H13B 112.6(16)
H13A C13 H13B 110(3)
C13 C14 H14A 111.8(15)
C13 C14 H14B 109.8(19)
H14A C14 H14B 102(3)
C13 C14 H14C 110.4(19)
H14A C14 H14C 110(3)
H14B C14 H14C 112(3)

loop_
_geom_bond_atom_site_label_1
_geom_bond_atom_site_label_2
_geom_bond_distance
Br C4 1.854(2)
O1 C2 1.356(3)
O1 C8 1.468(3)
O2 C2 1.209(3)
O3 C10 1.368(3)
O3 C4 1.387(3)
C2 C9 1.467(3)
C4 C5 1.333(3)
C5 C11 1.441(4)
C5 H5 0.95(3)
C6 C7 1.381(4)
C6 C11 1.399(4)
C6 H6 0.91(3)
C7 C12 1.393(3)
C7 H7 0.93(3)
C8 C12 1.506(3)
C8 C13 1.514(4)
C8 H8 0.94(3)
C9 C10 1.381(3)
C9 C12 1.387(3)
C10 C11 1.393(3)
C13 C14 1.518(3)
C13 H13A 0.95(3)
C13 H13B 0.95(3)
C14 H14A 1.01(3)
C14 H14B 0.93(3)
C14 H14C 0.99(4)

loop_
_geom_torsion_atom_site_label_1
_geom_torsion_atom_site_label_2
_geom_torsion_atom_site_label_3
_geom_torsion_atom_site_label_4
_geom_torsion
C8 O1 C2 O2 177.9(2)
C8 O1 C2 C9 -1.5(3)
C10 O3 C4 C5 -0.1(3)
C10 O3 C4 Br -179.56(17)
O3 C4 C5 C11 0.0(3)
Br C4 C5 C11 179.4(2)
C11 C6 C7 C12 0.6(4)
C2 O1 C8 C12 1.6(3)
C2 O1 C8 C13 124.9(2)
O2 C2 C9 C10 0.6(5)
O1 C2 C9 C10 179.9(3)
O2 C2 C9 C12 -178.6(3)
O1 C2 C9 C12 0.7(3)
C4 O3 C10 C9 -179.8(3)
C4 O3 C10 C11 0.1(3)
C12 C9 C10 O3 -179.8(2)
C2 C9 C10 O3 1.1(5)
C12 C9 C10 C11 0.4(4)
C2 C9 C10 C11 -178.7(3)
O3 C10 C11 C6 179.1(2)
C9 C10 C11 C6 -1.1(4)
O3 C10 C11 C5 -0.1(3)
C9 C10 C11 C5 179.8(2)
C7 C6 C11 C10 0.5(4)
C7 C6 C11 C5 179.4(3)
C4 C5 C11 C10 0.1(3)
C4 C5 C11 C6 -178.9(3)
C10 C9 C12 C7 0.8(4)
C2 C9 C12 C7 -179.9(2)
C10 C9 C12 C8 -179.0(2)
C2 C9 C12 C8 0.3(3)
C6 C7 C12 C9 -1.4(4)
C6 C7 C12 C8 178.5(3)
O1 C8 C12 C9 -1.1(3)
C13 C8 C12 C9 -120.8(2)
O1 C8 C12 C7 179.1(3)
C13 C8 C12 C7 59.3(4)
O1 C8 C13 C14 62.0(3)
C12 C8 C13 C14 178.4(2)
